data_8101444
loop_
_publ_author_name
'Menke, H.'
'Carrillo-Cabrera, W.'
'Peters, K.'
'Peters, E.-M.'
'von Schnering, H. G.'

_publ_section_title
;
Crystal structure of the clathrate Cs~8~In~8~Ge~38~
;
_journal_issue 1
_journal_name_full 'Zeitschrift f\"ur Kristallographie - New Crystal Structures'
_journal_page_first 14
_journal_page_last 14
_journal_volume 214
_journal_year 1999
_chemical_formula_structural 'Cs8 [Ge38 In8]'
_chemical_formula_sum 'Cs8 Ge38 In8'
_chemical_formula_weight 4740.26
_chemical_name_common Clathrate
_space_group_IT_number 223
_symmetry_cell_setting cubic
_symmetry_space_group_name_Hall '-P 4n 2 3'
_symmetry_space_group_name_H-M 'P m -3 n'
_cell_angle_alpha 90.00
_cell_angle_beta 90.00
_cell_angle_gamma 90.00
_cell_formula_units_Z 1
_cell_length_a 11.079(2)
_cell_length_b 11.079(2)
_cell_length_c 11.079(2)
_cell_measurement_temperature 293(2)
_cell_volume 1359.9(4)
_diffrn_ambient_temperature 293(2)
_exptl_crystal_density_diffrn 5.788
_refine_ls_R_factor_obs 0.0478
_refine_ls_wR_factor_obs 0.1020
_cod_depositor_comments
;
The following automatic conversions were performed:
'_symmetry_cell_setting' value 'Cubic' changed to 'cubic' according to
'/home/saulius/struct/CIF-dictionaries/cif_core.dic' dictionary named
'cif_core.dic' version 2.4.1 from 2010-06-29.

Automatic conversion script
Id: cif_fix_enum 1527 2010-12-29 10:47:43Z saulius 
;
_cod_database_code 8101444

loop_
_symmetry_equiv_pos_as_xyz
'x, y, z'
'-x, -y, z'
'-x, y, -z'
'x, -y, -z'
'z, x, y'
'z, -x, -y'
'-z, -x, y'
'-z, x, -y'
'y, z, x'
'-y, z, -x'
'y, -z, -x'
'-y, -z, x'
'y+1/2, x+1/2, -z+1/2'
'-y+1/2, -x+1/2, -z+1/2'
'y+1/2, -x+1/2, z+1/2'
'-y+1/2, x+1/2, z+1/2'
'x+1/2, z+1/2, -y+1/2'
'-x+1/2, z+1/2, y+1/2'
'-x+1/2, -z+1/2, -y+1/2'
'x+1/2, -z+1/2, y+1/2'
'z+1/2, y+1/2, -x+1/2'
'z+1/2, -y+1/2, x+1/2'
'-z+1/2, y+1/2, x+1/2'
'-z+1/2, -y+1/2, -x+1/2'
'-x, -y, -z'
'x, y, -z'
'x, -y, z'
'-x, y, z'
'-z, -x, -y'
'-z, x, y'
'z, x, -y'
'z, -x, y'
'-y, -z, -x'
'y, -z, x'
'-y, z, x'
'y, z, -x'
'-y-1/2, -x-1/2, z-1/2'
'y-1/2, x-1/2, z-1/2'
'-y-1/2, x-1/2, -z-1/2'
'y-1/2, -x-1/2, -z-1/2'
'-x-1/2, -z-1/2, y-1/2'
'x-1/2, -z-1/2, -y-1/2'
'x-1/2, z-1/2, y-1/2'
'-x-1/2, z-1/2, -y-1/2'
'-z-1/2, -y-1/2, x-1/2'
'-z-1/2, y-1/2, -x-1/2'
'z-1/2, -y-1/2, -x-1/2'
'z-1/2, y-1/2, x-1/2'

loop_
_atom_site_aniso_label
_atom_site_aniso_U_11
_atom_site_aniso_U_22
_atom_site_aniso_U_33
_atom_site_aniso_U_23
_atom_site_aniso_U_13
_atom_site_aniso_U_12
Cs1 0.0069(5) 0.0069(5) 0.0069(5) 0.000 0.000 0.000
Cs2 0.0099(8) 0.0206(6) 0.0206(6) 0.000 0.000 0.000
In1 0.0108(10) 0.0080(7) 0.0080(7) 0.000 0.000 0.000
Ge1 0.0108(10) 0.0080(7) 0.0080(7) 0.000 0.000 0.000
Ge2 0.0071(4) 0.0071(4) 0.0071(4) -0.0007(3) -0.0007(3) -0.0007(3)
In3 0.0071(6) 0.0076(6) 0.0090(6) 0.0000(5) 0.000 0.000
Ge3 0.0071(6) 0.0076(6) 0.0090(6) 0.0000(5) 0.000 0.000

loop_
_atom_site_label
_atom_site_type_symbol
_atom_site_fract_x
_atom_site_fract_y
_atom_site_fract_z
_atom_site_U_iso_or_equiv
_atom_site_thermal_displace_type
_atom_site_occupancy
_atom_site_calc_flag
_atom_site_refinement_flags
_atom_site_disorder_group
Cs1 Cs 0.0000 0.0000 0.0000 0.0069(5) Uani 1 d S .
Cs2 Cs 0.2500 0.5000 0.0000 0.0170(5) Uani 1 d S .
In1 In 0.2500 0.0000 0.5000 0.0089(6) Uani 0.77(3) d SP .
Ge1 Ge 0.2500 0.0000 0.5000 0.0089(6) Uani 0.23(3) d SP .
Ge2 Ge 0.18456(8) 0.18456(8) 0.18456(8) 0.0071(4) Uani 1 d S .
In3 In 0.0000 0.30181(11) 0.11760(11) 0.0079(4) Uani 0.15(2) d SP .
Ge3 Ge 0.0000 0.30181(11) 0.11760(11) 0.0079(4) Uani 0.85(2) d SP .

loop_
_geom_bond_atom_site_label_1
_geom_bond_atom_site_label_2
_geom_bond_distance
_geom_bond_site_symmetry_2
_geom_bond_publ_flag
Cs1 Ge2 3.542(2) . ?
Cs1 Ge2 3.542(2) 25 ?
Cs1 Ge2 3.542(2) 28 ?
Cs1 Ge2 3.542(2) 4 ?
Cs1 Ge2 3.542(2) 27 ?
Cs1 Ge2 3.542(2) 2 ?
Cs1 Ge2 3.542(2) 26 ?
Cs1 Ge2 3.542(2) 3 ?
Cs1 Ge3 3.5886(14) 33 ?
Cs1 Ge3 3.5886(14) 9 ?
Cs1 Ge3 3.5886(14) 29 ?
Cs1 In3 3.5886(14) 25 ?
Cs2 Ge3 3.7671(11) 17 ?
Cs2 Ge3 3.7671(11) 26 ?
Cs2 In3 3.7671(11) 17 ?
Cs2 In3 3.7671(11) 26 ?
Cs2 Ge3 3.7670(11) 42_666 ?
Cs2 In3 3.7670(11) 42_666 ?
Cs2 In3 3.7671(11) . ?
Cs2 Ge3 3.7671(11) . ?
Cs2 Ge3 3.7670(11) 18_554 ?
Cs2 Ge3 3.7670(11) 25_565 ?
Cs2 In3 3.7670(11) 18_554 ?
Cs2 In3 3.7670(11) 25_565 ?
In1 Ge3 2.6407(13) 45_666 ?
In1 Ge3 2.6407(13) 5 ?
In1 In3 2.6407(13) 45_666 ?
In1 In3 2.6407(13) 5 ?
In1 Ge3 2.6407(13) 46_656 ?
In1 Ge3 2.6407(13) 6_556 ?
In1 In3 2.6407(13) 6_556 ?
In1 In3 2.6407(13) 46_656 ?
In1 Cs2 3.9170(7) 33_656 ?
In1 Cs2 3.9170(7) 29_556 ?
In1 Cs2 3.9170(7) 9 ?
In1 Cs2 3.9170(7) 5 ?
Ge1 Ge3 2.6407(13) 45_666 ?
Ge1 Ge3 2.6407(13) 5 ?
Ge1 In3 2.6407(13) 45_666 ?
Ge1 In3 2.6407(13) 5 ?
Ge1 Ge3 2.6407(13) 46_656 ?
Ge1 Ge3 2.6407(13) 6_556 ?
Ge1 In3 2.6407(13) 6_556 ?
Ge1 In3 2.6407(13) 46_656 ?
Ge1 Cs2 3.9170(7) 33_656 ?
Ge1 Cs2 3.9170(7) 29_556 ?
Ge1 Cs2 3.9170(7) 9 ?
Ge1 Cs2 3.9170(7) 5 ?
Ge2 Ge2 2.512(3) 14 ?
Ge2 Ge3 2.5335(10) . ?
Ge2 In3 2.5335(10) . ?
Ge2 Ge3 2.5335(10) 9 ?
Ge2 Ge3 2.5335(10) 5 ?
Ge2 In3 2.5335(10) 9 ?
Ge2 In3 2.5335(10) 5 ?
Ge2 Cs2 4.1134(9) 9 ?
Ge2 Cs2 4.1134(9) 5 ?
In3 Ge2 2.5335(10) 28 ?
In3 Ge3 2.606(2) 26 ?
In3 In3 2.606(2) 26 ?
In3 Ge1 2.6407(13) 9 ?
In3 In1 2.6407(13) 9 ?
In3 Cs2 3.7670(11) 25_565 ?
In3 Cs2 4.2753(14) 5 ?
Ge3 Ge2 2.5335(10) 28 ?
Ge3 Ge3 2.606(2) 26 ?
Ge3 In3 2.606(2) 26 ?
Ge3 Ge1 2.6407(13) 9 ?
Ge3 In1 2.6407(13) 9 ?
Ge3 Cs2 3.7670(11) 25_565 ?
Ge3 Cs2 4.2753(14) 5 ?
